data_4085979
loop_
_publ_author_name
'Ylijoki, Kai E. O.'
'Kirk, Andrew D.'
'B\"ocklein, Sebastian'
'Witherell, Ross D.'
'Stryker, Jeffrey M.'

_publ_section_title
;
 Cobalt-Mediated \h5-Pentadienyl/Alkyne [5 + 2] Cycloaddition Reactions:
 Substitution Effects, Bicyclic Synthesis, and Photochemical
 \h4-Cycloheptadiene Demetalation
;
_journal_issue 13
_journal_name_full Organometallics
_journal_page_first 3335
_journal_paper_doi 10.1021/acs.organomet.5b00346
_journal_volume 34
_journal_year 2015
_chemical_formula_moiety 'C21 H29 Co O'
_chemical_formula_sum 'C21 H29 Co O'
_chemical_formula_weight 356.37
_chemical_name_systematic
; 
 ? 
;
_space_group_IT_number 14
_symmetry_cell_setting monoclinic
_symmetry_space_group_name_Hall '-P 2ybc'
_symmetry_space_group_name_H-M 'P 1 21/c 1'
_atom_sites_solution_hydrogens geom
_atom_sites_solution_primary direct
_atom_sites_solution_secondary difmap
_audit_creation_method SHELXL-97
_cell_angle_alpha 90.00
_cell_angle_beta 113.9090(10)
_cell_angle_gamma 90.00
_cell_formula_units_Z 4
_cell_length_a 14.0561(14)
_cell_length_b 8.6637(9)
_cell_length_c 16.6265(16)
_cell_measurement_reflns_used 4658
_cell_measurement_temperature 173(2)
_cell_measurement_theta_max 26.42
_cell_measurement_theta_min 2.68
_cell_volume 1851.0(3)
_computing_cell_refinement 'Bruker SAINT'
_computing_data_collection 'Bruker APEX2'
_computing_data_reduction 'Bruker SAINT'
_computing_molecular_graphics 'Bruker SHELXTL'
_computing_publication_material 'Bruker SHELXTL'
_computing_structure_refinement 'SHELXL-97 (Sheldrick, 2008)'
_computing_structure_solution 'SHELXS-97 (Sheldrick, 2008)'
_diffrn_ambient_temperature 173(2)
_diffrn_measured_fraction_theta_full 1.000
_diffrn_measured_fraction_theta_max 1.000
_diffrn_measurement_device_type 'Bruker APEX-II CCD'
_diffrn_measurement_method '\w scans'
_diffrn_radiation_monochromator graphite
_diffrn_radiation_source 'fine-focus sealed tube'
_diffrn_radiation_type MoK\a
_diffrn_radiation_wavelength 0.71073
_diffrn_reflns_av_R_equivalents 0.0351
_diffrn_reflns_av_sigmaI/netI 0.0227
_diffrn_reflns_limit_h_max 15
_diffrn_reflns_limit_h_min -16
_diffrn_reflns_limit_k_max 10
_diffrn_reflns_limit_k_min 0
_diffrn_reflns_limit_l_max 19
_diffrn_reflns_limit_l_min 0
_diffrn_reflns_number 6668
_diffrn_reflns_theta_full 25.25
_diffrn_reflns_theta_max 25.25
_diffrn_reflns_theta_min 1.58
_exptl_absorpt_coefficient_mu 0.930
_exptl_absorpt_correction_T_max 0.8610
_exptl_absorpt_correction_T_min 0.6917
_exptl_absorpt_correction_type multi-scan
_exptl_absorpt_process_details 'TWINABS (Sheldrick, 2008)'
_exptl_crystal_colour red
_exptl_crystal_density_diffrn 1.279
_exptl_crystal_density_method 'not measured'
_exptl_crystal_description fragment
_exptl_crystal_F_000 760
_exptl_crystal_size_max 0.43
_exptl_crystal_size_mid 0.40
_exptl_crystal_size_min 0.17
_refine_diff_density_max 0.227
_refine_diff_density_min -0.159
_refine_diff_density_rms 0.038
_refine_ls_extinction_method none
_refine_ls_goodness_of_fit_ref 1.079
_refine_ls_hydrogen_treatment constr
_refine_ls_matrix_type full
_refine_ls_number_parameters 215
_refine_ls_number_reflns 6668
_refine_ls_number_restraints 0
_refine_ls_restrained_S_all 1.079
_refine_ls_R_factor_all 0.0354
_refine_ls_R_factor_gt 0.0294
_refine_ls_shift/su_max 0.006
_refine_ls_shift/su_mean 0.000
_refine_ls_structure_factor_coef Fsqd
_refine_ls_weighting_details 'calc w=1/[\s^2^(Fo^2^)+(0.0356P)^2^+0.5114P] where P=(Fo^2^+2Fc^2^)/3'
_refine_ls_weighting_scheme calc
_refine_ls_wR_factor_gt 0.0745
_refine_ls_wR_factor_ref 0.0778
_reflns_number_gt 5903
_reflns_number_total 6668
_reflns_threshold_expression I>2\s(I)
_cod_data_source_file om5b00346_si_002.cif
_cod_data_source_block 42
_cod_depositor_comments
;
The following automatic conversions were performed:

'_symmetry_cell_setting' value 'Monoclinic' changed to 'monoclinic'
according to
/usr/data/users/saulius/crontab/automatic-downloads/rss-feeds/ACS/lib/dictionaries/cif_core.dic
dictionary named 'cif_core.dic' version 2.4.2 from 2011-04-26.

Automatic conversion script
Id: cif_fix_values 3271 2015-04-21 07:52:19Z andrius 

 Adding full bibliography for 4085970--4085979.cif.
;
_cod_original_sg_symbol_H-M P2(1)/c
_cod_database_code 4085979

loop_
_symmetry_equiv_pos_as_xyz
'x, y, z'
'-x, y+1/2, -z+1/2'
'-x, -y, -z'
'x, -y-1/2, z-1/2'

loop_
_atom_site_label
_atom_site_type_symbol
_atom_site_fract_x
_atom_site_fract_y
_atom_site_fract_z
_atom_site_U_iso_or_equiv
_atom_site_adp_type
_atom_site_occupancy
_atom_site_symmetry_multiplicity
_atom_site_calc_flag
_atom_site_refinement_flags
Co Co 0.202643(15) 0.27306(3) 0.379060(15) 0.03335(7) Uani 1 1 d .
O O 0.50646(10) 0.50498(18) 0.19292(11) 0.0617(4) Uani 1 1 d .
C1 C 0.26814(13) 0.2677(2) 0.29195(11) 0.0369(4) Uani 1 1 d .
H1 H 0.3144 0.1758 0.3007 0.044 Uiso 1 1 calc R
C2 C 0.16104(17) 0.2266(3) 0.25388(13) 0.0587(6) Uani 1 1 d .
H2 H 0.1399 0.1193 0.2316 0.070 Uiso 1 1 calc R
C3 C 0.08964(15) 0.3249(4) 0.26691(16) 0.0721(8) Uani 1 1 d .
H3 H 0.0174 0.2878 0.2536 0.086 Uiso 1 1 calc R
C4 C 0.12696(15) 0.4627(3) 0.31672(16) 0.0624(7) Uani 1 1 d .
H4 H 0.0781 0.5029 0.3418 0.075 Uiso 1 1 calc R
C5 C 0.18906(16) 0.5901(2) 0.29831(16) 0.0561(6) Uani 1 1 d .
H5A H 0.2433 0.6251 0.3550 0.067 Uiso 1 1 calc R
H5B H 0.1420 0.6785 0.2722 0.067 Uiso 1 1 calc R
C6 C 0.24148(12) 0.5470(2) 0.23738(12) 0.0373(4) Uani 1 1 d .
H6 H 0.1862 0.5149 0.1795 0.045 Uiso 1 1 calc R
C7 C 0.29800(14) 0.6865(2) 0.22171(13) 0.0424(4) Uani 1 1 d .
H7A H 0.2473 0.7712 0.1962 0.051 Uiso 1 1 calc R
H7B H 0.3508 0.7227 0.2789 0.051 Uiso 1 1 calc R
C8 C 0.35145(14) 0.6511(2) 0.16020(13) 0.0430(4) Uani 1 1 d .
H8A H 0.2980 0.6362 0.0997 0.052 Uiso 1 1 calc R
H8B H 0.3953 0.7401 0.1594 0.052 Uiso 1 1 calc R
C9 C 0.41795(14) 0.5091(2) 0.18835(12) 0.0420(4) Uani 1 1 d .
C10 C 0.36691(14) 0.3720(2) 0.20946(12) 0.0406(4) Uani 1 1 d .
H10A H 0.4196 0.2902 0.2360 0.049 Uiso 1 1 calc R
H10B H 0.3131 0.3306 0.1543 0.049 Uiso 1 1 calc R
C11 C 0.31595(11) 0.41279(19) 0.27365(11) 0.0298(4) Uani 1 1 d .
H11 H 0.3725 0.4470 0.3303 0.036 Uiso 1 1 calc R
C20 C 0.32705(12) 0.2514(2) 0.49684(11) 0.0353(4) Uani 1 1 d .
C21 C 0.24745(14) 0.3382(2) 0.50736(12) 0.0414(4) Uani 1 1 d .
C22 C 0.15679(13) 0.2409(2) 0.48146(12) 0.0401(4) Uani 1 1 d .
C23 C 0.18154(12) 0.0961(2) 0.45693(11) 0.0340(4) Uani 1 1 d .
C24 C 0.28575(12) 0.1027(2) 0.46445(11) 0.0325(4) Uani 1 1 d .
C25 C 0.43716(13) 0.3040(3) 0.52093(15) 0.0583(6) Uani 1 1 d .
H25A H 0.4821 0.2619 0.5786 0.070 Uiso 1 1 calc R
H25B H 0.4399 0.4170 0.5233 0.070 Uiso 1 1 calc R
H25C H 0.4612 0.2674 0.4766 0.070 Uiso 1 1 calc R
C26 C 0.2572(2) 0.4978(3) 0.54403(18) 0.0733(7) Uani 1 1 d .
H26A H 0.2829 0.4925 0.6083 0.088 Uiso 1 1 calc R
H26B H 0.1890 0.5484 0.5199 0.088 Uiso 1 1 calc R
H26C H 0.3063 0.5573 0.5280 0.088 Uiso 1 1 calc R
C27 C 0.05407(16) 0.2869(3) 0.48370(17) 0.0669(7) Uani 1 1 d .
H27A H 0.0573 0.2711 0.5431 0.080 Uiso 1 1 calc R
H27B H -0.0018 0.2235 0.4419 0.080 Uiso 1 1 calc R
H27C H 0.0402 0.3960 0.4676 0.080 Uiso 1 1 calc R
C28 C 0.11085(14) -0.0425(3) 0.42739(15) 0.0538(5) Uani 1 1 d .
H28A H 0.1161 -0.1027 0.4789 0.065 Uiso 1 1 calc R
H28B H 0.1317 -0.1067 0.3887 0.065 Uiso 1 1 calc R
H28C H 0.0389 -0.0080 0.3953 0.065 Uiso 1 1 calc R
C29 C 0.34525(15) -0.0261(2) 0.44559(14) 0.0497(5) Uani 1 1 d .
H29A H 0.3847 -0.0826 0.5000 0.060 Uiso 1 1 calc R
H29B H 0.3934 0.0169 0.4222 0.060 Uiso 1 1 calc R
H29C H 0.2965 -0.0964 0.4022 0.060 Uiso 1 1 calc R

loop_
_atom_site_aniso_label
_atom_site_aniso_U_11
_atom_site_aniso_U_22
_atom_site_aniso_U_33
_atom_site_aniso_U_23
_atom_site_aniso_U_13
_atom_site_aniso_U_12
Co 0.02760(11) 0.04330(13) 0.02778(12) 0.00422(11) 0.00981(9) -0.00174(9)
O 0.0510(8) 0.0689(11) 0.0776(12) 0.0072(9) 0.0388(8) 0.0038(7)
C1 0.0528(10) 0.0329(10) 0.0279(9) -0.0024(8) 0.0193(8) -0.0039(7)
C2 0.0694(13) 0.0699(15) 0.0272(10) -0.0006(10) 0.0096(9) -0.0347(12)
C3 0.0340(10) 0.120(2) 0.0459(13) 0.0388(15) -0.0010(9) -0.0162(12)
C4 0.0425(11) 0.0867(18) 0.0687(16) 0.0435(14) 0.0337(11) 0.0340(11)
C5 0.0636(12) 0.0534(13) 0.0667(15) 0.0243(11) 0.0422(12) 0.0321(10)
C6 0.0352(8) 0.0416(11) 0.0339(10) 0.0081(8) 0.0128(7) 0.0071(7)
C7 0.0512(10) 0.0325(11) 0.0439(12) 0.0061(9) 0.0196(9) 0.0063(7)
C8 0.0477(10) 0.0440(11) 0.0389(11) 0.0102(9) 0.0191(9) -0.0021(8)
C9 0.0488(10) 0.0467(12) 0.0362(11) 0.0011(9) 0.0232(9) 0.0014(8)
C10 0.0542(10) 0.0370(10) 0.0383(10) 0.0044(8) 0.0268(9) 0.0075(8)
C11 0.0338(8) 0.0313(9) 0.0242(9) -0.0001(7) 0.0116(7) 0.0020(6)
C20 0.0338(8) 0.0407(11) 0.0259(9) 0.0035(8) 0.0063(7) -0.0068(7)
C21 0.0593(11) 0.0337(10) 0.0316(10) -0.0007(8) 0.0186(9) -0.0007(8)
C22 0.0416(9) 0.0479(12) 0.0369(10) 0.0050(9) 0.0221(8) 0.0076(8)
C23 0.0328(8) 0.0417(11) 0.0274(9) 0.0008(8) 0.0121(7) -0.0066(7)
C24 0.0336(8) 0.0392(10) 0.0267(9) 0.0014(8) 0.0144(7) -0.0006(7)
C25 0.0390(10) 0.0699(16) 0.0515(13) 0.0152(11) 0.0034(9) -0.0200(9)
C26 0.119(2) 0.0407(13) 0.0641(17) -0.0080(12) 0.0409(16) -0.0018(13)
C27 0.0627(13) 0.0781(17) 0.0805(18) 0.0138(14) 0.0502(13) 0.0208(12)
C28 0.0487(11) 0.0560(14) 0.0523(14) -0.0043(11) 0.0160(10) -0.0200(9)
C29 0.0544(11) 0.0510(13) 0.0511(13) 0.0019(10) 0.0293(10) 0.0083(9)

loop_
_atom_type_symbol
_atom_type_description
_atom_type_scat_dispersion_real
_atom_type_scat_dispersion_imag
_atom_type_scat_source
C C 0.0033 0.0016 'International Tables Vol C Tables 4.2.6.8 and 6.1.1.4'
H H 0.0000 0.0000 'International Tables Vol C Tables 4.2.6.8 and 6.1.1.4'
O O 0.0106 0.0060 'International Tables Vol C Tables 4.2.6.8 and 6.1.1.4'
Co Co 0.3494 0.9721 'International Tables Vol C Tables 4.2.6.8 and 6.1.1.4'

loop_
_geom_angle_atom_site_label_1
_geom_angle_atom_site_label_2
_geom_angle_atom_site_label_3
_geom_angle
C3 Co C2 41.89(11)
C3 Co C4 42.29(11)
C2 Co C4 75.64(11)
C3 Co C1 75.48(9)
C2 Co C1 41.96(8)
C4 Co C1 87.05(8)
C3 Co C20 171.72(10)
C2 Co C20 140.47(9)
C4 Co C20 129.92(10)
C1 Co C20 103.03(7)
C3 Co C21 136.20(11)
C2 Co C21 175.72(9)
C4 Co C21 100.83(9)
C1 Co C21 136.24(7)
C20 Co C21 40.62(7)
C3 Co C24 147.31(10)
C2 Co C24 115.31(9)
C4 Co C24 169.01(9)
C1 Co C24 100.57(7)
C20 Co C24 40.81(7)
C21 Co C24 68.20(7)
C3 Co C22 114.41(8)
C2 Co C22 141.91(8)
C4 Co C22 105.00(8)
C1 Co C22 167.86(7)
C20 Co C22 68.22(7)
C21 Co C22 41.00(7)
C24 Co C22 67.29(6)
C3 Co C23 119.53(8)
C2 Co C23 116.58(8)
C4 Co C23 137.61(7)
C1 Co C23 130.34(7)
C20 Co C23 67.77(6)
C21 Co C23 67.65(7)
C24 Co C23 39.92(6)
C22 Co C23 39.38(7)
C2 C1 C11 126.49(17)
C2 C1 Co 67.33(10)
C11 C1 Co 119.78(12)
C3 C2 C1 118.4(2)
C3 C2 Co 68.58(13)
C1 C2 Co 70.71(10)
C2 C3 C4 118.79(17)
C2 C3 Co 69.53(12)
C4 C3 Co 70.86(12)
C3 C4 C5 126.8(2)
C3 C4 Co 66.84(12)
C5 C4 Co 118.28(12)
C4 C5 C6 115.51(19)
C11 C6 C5 111.46(15)
C11 C6 C7 110.61(13)
C5 C6 C7 110.21(16)
C8 C7 C6 112.77(15)
C9 C8 C7 111.68(15)
O C9 C8 122.42(17)
O C9 C10 122.39(17)
C8 C9 C10 115.19(14)
C9 C10 C11 112.26(15)
C1 C11 C6 115.19(13)
C1 C11 C10 108.42(14)
C6 C11 C10 109.79(14)
C21 C20 C24 107.78(14)
C21 C20 C25 125.83(18)
C24 C20 C25 126.28(16)
C21 C20 Co 69.92(10)
C24 C20 Co 70.18(9)
C25 C20 Co 128.17(13)
C20 C21 C22 107.44(16)
C20 C21 C26 126.50(18)
C22 C21 C26 125.95(18)
C20 C21 Co 69.46(10)
C22 C21 Co 70.44(10)
C26 C21 Co 128.30(15)
C23 C22 C21 108.42(14)
C23 C22 C27 126.36(17)
C21 C22 C27 125.18(18)
C23 C22 Co 71.65(10)
C21 C22 Co 68.56(9)
C27 C22 Co 127.13(14)
C22 C23 C24 107.83(15)
C22 C23 C28 126.66(15)
C24 C23 C28 125.51(17)
C22 C23 Co 68.97(10)
C24 C23 Co 68.11(10)
C28 C23 Co 128.20(13)
C23 C24 C20 108.49(14)
C23 C24 C29 126.43(17)
C20 C24 C29 125.03(15)
C23 C24 Co 71.97(10)
C20 C24 Co 69.01(10)
C29 C24 Co 126.77(13)

loop_
_geom_bond_atom_site_label_1
_geom_bond_atom_site_label_2
_geom_bond_distance
Co C3 1.949(2)
Co C2 1.962(2)
Co C4 2.003(2)
Co C1 2.0069(16)
Co C20 2.0376(16)
Co C21 2.0437(18)
Co C24 2.0532(17)
Co C22 2.0691(17)
Co C23 2.1040(17)
O C9 1.2159(19)
C1 C2 1.422(3)
C1 C11 1.514(2)
C2 C3 1.398(4)
C3 C4 1.427(4)
C4 C5 1.513(3)
C5 C6 1.521(2)
C6 C11 1.516(2)
C6 C7 1.526(2)
C7 C8 1.526(2)
C8 C9 1.501(3)
C9 C10 1.501(3)
C10 C11 1.548(2)
C20 C21 1.417(2)
C20 C24 1.426(2)
C20 C25 1.504(2)
C21 C22 1.441(3)
C21 C26 1.495(3)
C22 C23 1.406(2)
C22 C27 1.513(2)
C23 C24 1.420(2)
C23 C28 1.508(2)
C24 C29 1.501(2)

loop_
_geom_torsion_atom_site_label_1
_geom_torsion_atom_site_label_2
_geom_torsion_atom_site_label_3
_geom_torsion_atom_site_label_4
_geom_torsion
C3 Co C1 C2 -30.44(15)
C4 Co C1 C2 -71.69(14)
C20 Co C1 C2 157.95(13)
C21 Co C1 C2 -174.29(14)
C24 Co C1 C2 116.29(13)
C22 Co C1 C2 115.3(3)
C23 Co C1 C2 86.19(14)
C3 Co C1 C11 89.79(16)
C2 Co C1 C11 120.23(19)
C4 Co C1 C11 48.54(15)
C20 Co C1 C11 -81.82(14)
C21 Co C1 C11 -54.06(18)
C24 Co C1 C11 -123.48(13)
C22 Co C1 C11 -124.5(3)
C23 Co C1 C11 -153.58(12)
C11 C1 C2 C3 -60.1(3)
Co C1 C2 C3 51.02(16)
C11 C1 C2 Co -111.13(17)
C4 Co C2 C3 -30.89(13)
C1 Co C2 C3 -132.73(19)
C20 Co C2 C3 -167.82(13)
C21 Co C2 C3 -65.5(11)
C24 Co C2 C3 150.12(13)
C22 Co C2 C3 65.2(2)
C23 Co C2 C3 105.52(14)
C3 Co C2 C1 132.73(19)
C4 Co C2 C1 101.84(12)
C20 Co C2 C1 -35.09(18)
C21 Co C2 C1 67.2(12)
C24 Co C2 C1 -77.15(12)
C22 Co C2 C1 -162.04(12)
C23 Co C2 C1 -121.74(11)
C1 C2 C3 C4 0.8(3)
Co C2 C3 C4 52.82(18)
C1 C2 C3 Co -52.02(16)
C4 Co C3 C2 132.35(17)
C1 Co C3 C2 30.49(12)
C20 Co C3 C2 111.1(7)
C21 Co C3 C2 174.37(12)
C24 Co C3 C2 -56.50(18)
C22 Co C3 C2 -142.04(12)
C23 Co C3 C2 -97.97(13)
C2 Co C3 C4 -132.35(17)
C1 Co C3 C4 -101.86(12)
C20 Co C3 C4 -21.2(7)
C21 Co C3 C4 42.02(16)
C24 Co C3 C4 171.16(11)
C22 Co C3 C4 85.62(12)
C23 Co C3 C4 129.69(11)
C2 C3 C4 C5 56.7(3)
Co C3 C4 C5 108.88(19)
C2 C3 C4 Co -52.19(18)
C2 Co C4 C3 30.62(12)
C1 Co C4 C3 71.56(12)
C20 Co C4 C3 176.10(11)
C21 Co C4 C3 -151.85(12)
C24 Co C4 C3 -154.2(3)
C22 Co C4 C3 -109.95(13)
C23 Co C4 C3 -83.24(16)
C3 Co C4 C5 -120.7(2)
C2 Co C4 C5 -90.06(19)
C1 Co C4 C5 -49.13(19)
C20 Co C4 C5 55.4(2)
C21 Co C4 C5 87.46(19)
C24 Co C4 C5 85.1(4)
C22 Co C4 C5 129.36(18)
C23 Co C4 C5 156.07(14)
C3 C4 C5 C6 -18.0(3)
Co C4 C5 C6 63.1(2)
C4 C5 C6 C11 -58.8(2)
C4 C5 C6 C7 177.98(16)
C11 C6 C7 C8 56.9(2)
C5 C6 C7 C8 -179.44(16)
C6 C7 C8 C9 -50.6(2)
C7 C8 C9 O -133.05(19)
C7 C8 C9 C10 47.6(2)
O C9 C10 C11 130.58(19)
C8 C9 C10 C11 -50.1(2)
C2 C1 C11 C6 22.1(3)
Co C1 C11 C6 -60.49(19)
C2 C1 C11 C10 -101.4(2)
Co C1 C11 C10 176.07(12)
C5 C6 C11 C1 56.9(2)
C7 C6 C11 C1 179.86(14)
C5 C6 C11 C10 179.59(16)
C7 C6 C11 C10 -57.4(2)
C9 C10 C11 C1 -179.20(15)
C9 C10 C11 C6 54.2(2)
C3 Co C20 C21 71.7(6)
C2 Co C20 C21 173.57(13)
C4 Co C20 C21 53.18(13)
C1 Co C20 C21 150.33(11)
C24 Co C20 C21 -118.51(13)
C22 Co C20 C21 -38.50(11)
C23 Co C20 C21 -81.11(11)
C3 Co C20 C24 -169.8(6)
C2 Co C20 C24 -67.92(15)
C4 Co C20 C24 171.69(9)
C1 Co C20 C24 -91.16(10)
C21 Co C20 C24 118.51(13)
C22 Co C20 C24 80.01(10)
C23 Co C20 C24 37.40(9)
C3 Co C20 C25 -48.7(7)
C2 Co C20 C25 53.2(2)
C4 Co C20 C25 -67.2(2)
C1 Co C20 C25 29.96(19)
C21 Co C20 C25 -120.4(2)
C24 Co C20 C25 121.1(2)
C22 Co C20 C25 -158.9(2)
C23 Co C20 C25 158.5(2)
C24 C20 C21 C22 0.26(19)
C25 C20 C21 C22 -176.29(18)
Co C20 C21 C22 60.50(12)
C24 C20 C21 C26 176.66(19)
C25 C20 C21 C26 0.1(3)
Co C20 C21 C26 -123.1(2)
C24 C20 C21 Co -60.24(12)
C25 C20 C21 Co 123.20(18)
C3 Co C21 C20 -168.61(12)
C2 Co C21 C20 -107.2(11)
C4 Co C21 C20 -141.31(11)
C1 Co C21 C20 -44.20(15)
C24 Co C21 C20 38.21(10)
C22 Co C21 C20 118.21(15)
C23 Co C21 C20 81.43(11)
C3 Co C21 C22 73.18(16)
C2 Co C21 C22 134.6(11)
C4 Co C21 C22 100.47(11)
C1 Co C21 C22 -162.41(11)
C20 Co C21 C22 -118.21(15)
C24 Co C21 C22 -80.00(11)
C23 Co C21 C22 -36.78(10)
C3 Co C21 C26 -47.7(2)
C2 Co C21 C26 13.7(12)
C4 Co C21 C26 -20.4(2)
C1 Co C21 C26 76.7(2)
C20 Co C21 C26 120.9(2)
C24 Co C21 C26 159.1(2)
C22 Co C21 C26 -120.9(2)
C23 Co C21 C26 -157.7(2)
C20 C21 C22 C23 1.0(2)
C26 C21 C22 C23 -175.47(19)
Co C21 C22 C23 60.83(13)
C20 C21 C22 C27 179.03(18)
C26 C21 C22 C27 2.6(3)
Co C21 C22 C27 -121.10(19)
C20 C21 C22 Co -59.87(12)
C26 C21 C22 Co 123.7(2)
C3 Co C22 C23 107.48(14)
C2 Co C22 C23 65.74(17)
C4 Co C22 C23 151.47(12)
C1 Co C22 C23 -35.7(4)
C20 Co C22 C23 -81.06(11)
C21 Co C22 C23 -119.21(14)
C24 Co C22 C23 -36.81(10)
C3 Co C22 C21 -133.31(14)
C2 Co C22 C21 -175.05(15)
C4 Co C22 C21 -89.32(13)
C1 Co C22 C21 83.5(4)
C20 Co C22 C21 38.15(11)
C24 Co C22 C21 82.40(11)
C23 Co C22 C21 119.21(14)
C3 Co C22 C27 -14.7(2)
C2 Co C22 C27 -56.4(2)
C4 Co C22 C27 29.3(2)
C1 Co C22 C27 -157.9(3)
C20 Co C22 C27 156.8(2)
C21 Co C22 C27 118.6(2)
C24 Co C22 C27 -159.0(2)
C23 Co C22 C27 -122.2(2)
C21 C22 C23 C24 -1.8(2)
C27 C22 C23 C24 -179.84(18)
Co C22 C23 C24 57.10(13)
C21 C22 C23 C28 178.43(18)
C27 C22 C23 C28 0.4(3)
Co C22 C23 C28 -122.66(19)
C21 C22 C23 Co -58.90(12)
C27 C22 C23 Co 123.1(2)
C3 Co C23 C22 -93.35(15)
C2 Co C23 C22 -141.03(12)
C4 Co C23 C22 -43.17(17)
C1 Co C23 C22 170.73(11)
C20 Co C23 C22 82.32(11)
C21 Co C23 C22 38.25(10)
C24 Co C23 C22 120.53(15)
C3 Co C23 C24 146.12(14)
C2 Co C23 C24 98.45(13)
C4 Co C23 C24 -163.70(15)
C1 Co C23 C24 50.20(14)
C20 Co C23 C24 -38.21(10)
C21 Co C23 C24 -82.27(11)
C22 Co C23 C24 -120.53(15)
C3 Co C23 C28 27.4(2)
C2 Co C23 C28 -20.27(19)
C4 Co C23 C28 77.6(2)
C1 Co C23 C28 -68.51(18)
C20 Co C23 C28 -156.93(18)
C21 Co C23 C28 159.01(18)
C24 Co C23 C28 -118.7(2)
C22 Co C23 C28 120.8(2)
C22 C23 C24 C20 2.0(2)
C28 C23 C24 C20 -178.26(17)
Co C23 C24 C20 59.60(12)
C22 C23 C24 C29 179.54(17)
C28 C23 C24 C29 -0.7(3)
Co C23 C24 C29 -122.83(19)
C22 C23 C24 Co -57.63(13)
C28 C23 C24 Co 122.14(19)
C21 C20 C24 C23 -1.4(2)
C25 C20 C24 C23 175.16(17)
Co C20 C24 C23 -61.45(13)
C21 C20 C24 C29 -178.99(17)
C25 C20 C24 C29 -2.5(3)
Co C20 C24 C29 120.93(18)
C21 C20 C24 Co 60.08(12)
C25 C20 C24 Co -123.39(18)
C3 Co C24 C23 -63.89(18)
C2 Co C24 C23 -101.90(12)
C4 Co C24 C23 83.2(4)
C1 Co C24 C23 -143.44(10)
C20 Co C24 C23 118.82(14)
C21 Co C24 C23 80.79(11)
C22 Co C24 C23 36.33(10)
C3 Co C24 C20 177.29(15)
C2 Co C24 C20 139.28(10)
C4 Co C24 C20 -35.6(4)
C1 Co C24 C20 97.74(10)
C21 Co C24 C20 -38.03(9)
C22 Co C24 C20 -82.49(10)
C23 Co C24 C20 -118.82(14)
C3 Co C24 C29 58.6(2)
C2 Co C24 C29 20.54(18)
C4 Co C24 C29 -154.3(3)
C1 Co C24 C29 -21.00(17)
C20 Co C24 C29 -118.74(18)
C21 Co C24 C29 -156.78(17)
C22 Co C24 C29 158.77(18)
C23 Co C24 C29 122.4(2)
